data_4084838
loop_
_publ_author_name
'Nocton, Gr\'egory'
'Booth, Corwin H.'
'Maron, Laurent'
'Ricard, Louis'
'Andersen, Richard A.'

_publ_section_title
;
 Carbon--Hydrogen Bond Breaking and Making in the Open-Shell Singlet
 Molecule Cp*2Yb(4,7-Me2phen)
;
_journal_issue 23
_journal_name_full Organometallics
_journal_page_first 6819
_journal_paper_doi 10.1021/om500843z
_journal_volume 33
_journal_year 2014
_chemical_formula_moiety 'C34 H41.56 N2 Yb'
_chemical_formula_sum 'C34 H41.56 N2 Yb'
_chemical_formula_weight 651.29
_space_group_crystal_system monoclinic
_space_group_IT_number 14
_space_group_name_Hall '-P 2ybc'
_space_group_name_H-M_alt 'P 1 21/c 1'
_symmetry_space_group_name_Hall '-P 2ybc'
_symmetry_space_group_name_H-M 'P 1 21/c 1'
_atom_sites_solution_hydrogens geom
_audit_creation_method SHELXL-2013
_cell_angle_alpha 90
_cell_angle_beta 95.181(3)
_cell_angle_gamma 90
_cell_formula_units_Z 4
_cell_length_a 10.682(2)
_cell_length_b 16.132(3)
_cell_length_c 20.460(4)
_cell_measurement_temperature 173(2)
_cell_volume 3511.3(12)
_computing_cell_refinement 'Bruker APEX2 v.2009.1'
_computing_data_collection 'Bruker APEX2 v.2009.1'
_computing_data_reduction 'Bruker APEX2 v.2009.1'
_computing_structure_refinement 'SHELXL-97 (Sheldrick, 2008)'
_computing_structure_solution 'SHELXS-97 (Sheldrick, 2008)'
_diffrn_ambient_temperature 173(2)
_diffrn_measured_fraction_theta_full 1.000
_diffrn_measured_fraction_theta_max 0.999
_diffrn_measurement_device_type 'SMART APEX'
_diffrn_measurement_method '\f and \w-scan'
_diffrn_radiation_monochromator graphite
_diffrn_radiation_source 'fine-focus sealed tube'
_diffrn_radiation_type MoK\a
_diffrn_radiation_wavelength 0.71073
_diffrn_reflns_av_R_equivalents 0.0385
_diffrn_reflns_av_unetI/netI 0.0213
_diffrn_reflns_Laue_measured_fraction_full 1.000
_diffrn_reflns_Laue_measured_fraction_max 0.999
_diffrn_reflns_limit_h_max 12
_diffrn_reflns_limit_h_min -12
_diffrn_reflns_limit_k_max 19
_diffrn_reflns_limit_k_min -19
_diffrn_reflns_limit_l_max 24
_diffrn_reflns_limit_l_min -24
_diffrn_reflns_number 61773
_diffrn_reflns_point_group_measured_fraction_full 1.000
_diffrn_reflns_point_group_measured_fraction_max 0.999
_diffrn_reflns_theta_full 25.242
_diffrn_reflns_theta_max 25.367
_diffrn_reflns_theta_min 1.610
_exptl_absorpt_coefficient_mu 2.683
_exptl_absorpt_correction_T_max 0.764
_exptl_absorpt_correction_T_min 0.622
_exptl_absorpt_correction_type multi-scan
_exptl_absorpt_process_details SADABS
_exptl_crystal_colour brown
_exptl_crystal_density_diffrn 1.232
_exptl_crystal_description block
_exptl_crystal_F_000 1318
_exptl_crystal_size_max 0.200
_exptl_crystal_size_mid 0.150
_exptl_crystal_size_min 0.100
_platon_squeeze_details
;
Highly disordered solvent molecule
;
_refine_diff_density_max 0.716
_refine_diff_density_min -0.518
_refine_diff_density_rms 0.068
_refine_ls_extinction_method none
_refine_ls_goodness_of_fit_ref 1.062
_refine_ls_hydrogen_treatment constr
_refine_ls_matrix_type full
_refine_ls_number_parameters 462
_refine_ls_number_reflns 6427
_refine_ls_number_restraints 73
_refine_ls_restrained_S_all 1.073
_refine_ls_R_factor_all 0.0392
_refine_ls_R_factor_gt 0.0308
_refine_ls_shift/su_max 0.002
_refine_ls_shift/su_mean 0.000
_refine_ls_structure_factor_coef Fsqd
_refine_ls_weighting_details 'w=1/[\s^2^(Fo^2^)+(0.0232P)^2^+5.2979P] where P=(Fo^2^+2Fc^2^)/3'
_refine_ls_weighting_scheme calc
_refine_ls_wR_factor_gt 0.0640
_refine_ls_wR_factor_ref 0.0669
_reflns_Friedel_coverage 0.000
_reflns_number_gt 5484
_reflns_number_total 6427
_reflns_threshold_expression 'I > 2\s(I)'
_cod_data_source_file om500843z_si_002.cif
_cod_data_source_block 7
_cod_depositor_comments 'Adding full bibliography for 4084836--4084838.cif.'
_cod_database_code 4084838
_shelx_space_group_comment
;
The symmetry employed for this shelxl refinement is uniquely defined
by the following loop, which should always be used as a source of
symmetry information in preference to the above space-group names.
They are only intended as comments.
;
_shelxl_version_number 2013-4

loop_
_space_group_symop_operation_xyz
'x, y, z'
'-x, y+1/2, -z+1/2'
'-x, -y, -z'
'x, -y-1/2, z-1/2'

loop_
_atom_site_label
_atom_site_type_symbol
_atom_site_fract_x
_atom_site_fract_y
_atom_site_fract_z
_atom_site_U_iso_or_equiv
_atom_site_adp_type
_atom_site_occupancy
_atom_site_site_symmetry_order
_atom_site_calc_flag
_atom_site_refinement_flags_posn
_atom_site_refinement_flags_adp
_atom_site_refinement_flags_occupancy
_atom_site_disorder_assembly
_atom_site_disorder_group
Yb1 Yb 0.70603(2) 0.06198(2) 0.19024(2) 0.04303(7) Uani 1 1 d . . . . .
N1 N 0.7402(3) 0.1829(2) 0.25456(14) 0.0449(8) Uani 1 1 d . . . . .
N2 N 0.6860(3) 0.1753(2) 0.12453(14) 0.0456(8) Uani 1 1 d . . . . .
C1 C 0.5096(5) -0.0309(3) 0.1645(2) 0.035(2) Uani 0.535(7) 1 d G . P A 1
C2 C 0.5502(6) -0.0474(4) 0.2322(3) 0.040(2) Uani 0.535(7) 1 d G . P A 1
C3 C 0.5254(6) 0.0308(4) 0.2643(3) 0.056(4) Uani 0.535(7) 1 d G . P A 1
C4 C 0.4767(5) 0.0858(3) 0.2175(3) 0.087(8) Uani 0.535(7) 1 d G . P A 1
C5 C 0.4651(4) 0.0483(3) 0.1594(3) 0.067(5) Uani 0.535(7) 1 d G . P A 1
C6 C 0.5121(8) -0.1083(5) 0.1200(4) 0.074(4) Uani 0.535(7) 1 d G U P A 1
H6A H 0.4410 -0.1062 0.0862 0.111 Uiso 0.535(7) 1 calc R U P A 1
H6B H 0.5060 -0.1584 0.1465 0.111 Uiso 0.535(7) 1 calc R U P A 1
H6C H 0.5910 -0.1093 0.0989 0.111 Uiso 0.535(7) 1 calc R U P A 1
C7 C 0.5843(9) -0.1223(6) 0.2735(4) 0.116(7) Uani 0.535(7) 1 d G U P A 1
H7A H 0.5092 -0.1434 0.2921 0.174 Uiso 0.535(7) 1 calc R U P A 1
H7B H 0.6478 -0.1071 0.3090 0.174 Uiso 0.535(7) 1 calc R U P A 1
H7C H 0.6183 -0.1653 0.2462 0.174 Uiso 0.535(7) 1 calc R U P A 1
C8 C 0.5319(9) 0.0572(7) 0.3369(4) 0.138(7) Uani 0.535(7) 1 d G U P A 1
H8A H 0.5456 0.1172 0.3403 0.207 Uiso 0.535(7) 1 calc R U P A 1
H8B H 0.6015 0.0282 0.3617 0.207 Uiso 0.535(7) 1 calc R U P A 1
H8C H 0.4528 0.0430 0.3550 0.207 Uiso 0.535(7) 1 calc R U P A 1
C9 C 0.4253(7) 0.1762(4) 0.2179(6) 0.107(4) Uani 0.535(7) 1 d G U P A 1
H9A H 0.4456 0.2049 0.1780 0.161 Uiso 0.535(7) 1 calc R U P A 1
H9B H 0.4641 0.2057 0.2564 0.161 Uiso 0.535(7) 1 calc R U P A 1
H9C H 0.3339 0.1750 0.2195 0.161 Uiso 0.535(7) 1 calc R U P A 1
C10 C 0.4057(7) 0.0730(6) 0.0886(4) 0.096(3) Uani 0.535(7) 1 d G U P A 1
H10A H 0.3162 0.0854 0.0902 0.144 Uiso 0.535(7) 1 calc R U P A 1
H10B H 0.4153 0.0269 0.0583 0.144 Uiso 0.535(7) 1 calc R U P A 1
H10C H 0.4488 0.1220 0.0734 0.144 Uiso 0.535(7) 1 calc R U P A 1
C1A C 0.4816(5) 0.0159(4) 0.1450(2) 0.042(4) Uani 0.465(7) 1 d G . P A 2
C2A C 0.5329(6) -0.0517(4) 0.1829(3) 0.031(2) Uani 0.465(7) 1 d G . P A 2
C3A C 0.5434(7) -0.0239(4) 0.2498(3) 0.032(2) Uani 0.465(7) 1 d G . P A 2
C4A C 0.4941(6) 0.0590(4) 0.2488(3) 0.045(4) Uani 0.465(7) 1 d G . P A 2
C5A C 0.4594(5) 0.0800(4) 0.1859(3) 0.051(5) Uani 0.465(7) 1 d G . P A 2
C6A C 0.4464(9) 0.0095(7) 0.0690(4) 0.106(4) Uani 0.465(7) 1 d G U P A 2
H6A1 H 0.3586 -0.0081 0.0606 0.160 Uiso 0.465(7) 1 calc R U P A 2
H6A2 H 0.5013 -0.0310 0.0503 0.160 Uiso 0.465(7) 1 calc R U P A 2
H6A3 H 0.4573 0.0638 0.0488 0.160 Uiso 0.465(7) 1 calc R U P A 2
C7A C 0.5479(11) -0.1388(6) 0.1584(5) 0.105(5) Uani 0.465(7) 1 d G U P A 2
H7A1 H 0.4661 -0.1600 0.1404 0.158 Uiso 0.465(7) 1 calc R U P A 2
H7A2 H 0.5813 -0.1742 0.1949 0.158 Uiso 0.465(7) 1 calc R U P A 2
H7A3 H 0.6063 -0.1388 0.1241 0.158 Uiso 0.465(7) 1 calc R U P A 2
C8A C 0.5818(11) -0.0793(7) 0.3058(5) 0.119(7) Uani 0.465(7) 1 d G U P A 2
H8A1 H 0.5118 -0.1160 0.3140 0.178 Uiso 0.465(7) 1 calc R U P A 2
H8A2 H 0.6049 -0.0458 0.3450 0.178 Uiso 0.465(7) 1 calc R U P A 2
H8A3 H 0.6541 -0.1127 0.2955 0.178 Uiso 0.465(7) 1 calc R U P A 2
C9A C 0.4698(10) 0.1072(6) 0.3083(4) 0.120(7) Uani 0.465(7) 1 d G U P A 2
H9A1 H 0.4821 0.1664 0.3002 0.180 Uiso 0.465(7) 1 calc R U P A 2
H9A2 H 0.5281 0.0893 0.3454 0.180 Uiso 0.465(7) 1 calc R U P A 2
H9A3 H 0.3832 0.0977 0.3187 0.180 Uiso 0.465(7) 1 calc R U P A 2
C10A C 0.3962(8) 0.1560(5) 0.1601(5) 0.101(3) Uani 0.465(7) 1 d G U P A 2
H10D H 0.3067 0.1535 0.1671 0.152 Uiso 0.465(7) 1 calc R U P A 2
H10E H 0.4055 0.1608 0.1130 0.152 Uiso 0.465(7) 1 calc R U P A 2
H10F H 0.4344 0.2044 0.1830 0.152 Uiso 0.465(7) 1 calc R U P A 2
C11 C 0.9236(19) 0.0094(11) 0.2398(8) 0.045(5) Uani 0.37(2) 1 d G . P A 1
C12 C 0.951(2) 0.0769(11) 0.1991(9) 0.041(4) Uani 0.37(2) 1 d G . P A 1
C13 C 0.9160(19) 0.0496(11) 0.1354(8) 0.035(4) Uani 0.37(2) 1 d G . P A 1
C14 C 0.8690(16) -0.0335(10) 0.1371(7) 0.031(4) Uani 0.37(2) 1 d G . P A 1
C15 C 0.8758(16) -0.0570(9) 0.2024(8) 0.046(5) Uani 0.37(2) 1 d G . P A 1
C16 C 0.948(3) -0.0002(16) 0.3133(12) 0.092(6) Uani 0.37(2) 1 d G U P A 1
H16A H 0.8683 -0.0022 0.3331 0.137 Uiso 0.37(2) 1 calc R U P A 1
H16B H 0.9980 0.0470 0.3312 0.137 Uiso 0.37(2) 1 calc R U P A 1
H16C H 0.9951 -0.0517 0.3232 0.137 Uiso 0.37(2) 1 calc R U P A 1
C17 C 1.018(3) 0.1530(17) 0.2253(13) 0.099(6) Uani 0.37(2) 1 d G U P A 1
H17A H 1.1080 0.1419 0.2322 0.148 Uiso 0.37(2) 1 calc R U P A 1
H17B H 0.9861 0.1687 0.2670 0.148 Uiso 0.37(2) 1 calc R U P A 1
H17C H 1.0025 0.1984 0.1937 0.148 Uiso 0.37(2) 1 calc R U P A 1
C18 C 0.942(3) 0.1058(16) 0.0776(13) 0.094(6) Uani 0.37(2) 1 d G U P A 1
H18A H 0.9114 0.1619 0.0852 0.140 Uiso 0.37(2) 1 calc R U P A 1
H18B H 0.8997 0.0836 0.0369 0.140 Uiso 0.37(2) 1 calc R U P A 1
H18C H 1.0332 0.1079 0.0737 0.140 Uiso 0.37(2) 1 calc R U P A 1
C19 C 0.832(3) -0.0773(16) 0.0722(10) 0.079(5) Uani 0.37(2) 1 d G U P A 1
H19A H 0.8991 -0.0706 0.0430 0.118 Uiso 0.37(2) 1 calc R U P A 1
H19B H 0.7540 -0.0531 0.0516 0.118 Uiso 0.37(2) 1 calc R U P A 1
H19C H 0.8191 -0.1364 0.0804 0.118 Uiso 0.37(2) 1 calc R U P A 1
C20 C 0.862(2) -0.1476(14) 0.2203(12) 0.090(6) Uani 0.37(2) 1 d G U P A 1
H20A H 0.8207 -0.1776 0.1826 0.135 Uiso 0.37(2) 1 calc R U P A 1
H20B H 0.8104 -0.1521 0.2575 0.135 Uiso 0.37(2) 1 calc R U P A 1
H20C H 0.9449 -0.1716 0.2324 0.135 Uiso 0.37(2) 1 calc R U P A 1
C11A C 0.9111(11) -0.0157(7) 0.2374(5) 0.052(3) Uani 0.63(2) 1 d G . P A 2
C12A C 0.9533(13) 0.0596(7) 0.2144(6) 0.049(3) Uani 0.63(2) 1 d G . P A 2
C13A C 0.9306(12) 0.0633(6) 0.1460(5) 0.055(4) Uani 0.63(2) 1 d G . P A 2
C14A C 0.8713(10) -0.0107(6) 0.1254(4) 0.043(3) Uani 0.63(2) 1 d G . P A 2
C15A C 0.8627(9) -0.0608(6) 0.1818(5) 0.046(3) Uani 0.63(2) 1 d G . P A 2
C16A C 0.9288(17) -0.0403(12) 0.3108(7) 0.094(5) Uani 0.63(2) 1 d G U P A 2
H16D H 1.0122 -0.0227 0.3296 0.141 Uiso 0.63(2) 1 calc R U P A 2
H16E H 0.9212 -0.1006 0.3148 0.141 Uiso 0.63(2) 1 calc R U P A 2
H16F H 0.8641 -0.0132 0.3343 0.141 Uiso 0.63(2) 1 calc R U P A 2
C17A C 1.0277(19) 0.1322(11) 0.2488(9) 0.102(5) Uani 0.63(2) 1 d G U P A 2
H17D H 1.0168 0.1313 0.2958 0.153 Uiso 0.63(2) 1 calc R U P A 2
H17E H 0.9963 0.1848 0.2298 0.153 Uiso 0.63(2) 1 calc R U P A 2
H17F H 1.1171 0.1263 0.2424 0.153 Uiso 0.63(2) 1 calc R U P A 2
C18A C 0.9689(18) 0.1260(10) 0.0970(8) 0.092(5) Uani 0.63(2) 1 d G U P A 2
H18D H 1.0527 0.1121 0.0843 0.137 Uiso 0.63(2) 1 calc R U P A 2
H18E H 0.9707 0.1813 0.1167 0.137 Uiso 0.63(2) 1 calc R U P A 2
H18F H 0.9084 0.1252 0.0580 0.137 Uiso 0.63(2) 1 calc R U P A 2
C19A C 0.8400(16) -0.0462(10) 0.0567(6) 0.075(4) Uani 0.63(2) 1 d G U P A 2
H19D H 0.8337 -0.0010 0.0246 0.112 Uiso 0.63(2) 1 calc R U P A 2
H19E H 0.7598 -0.0759 0.0551 0.112 Uiso 0.63(2) 1 calc R U P A 2
H19F H 0.9066 -0.0846 0.0464 0.112 Uiso 0.63(2) 1 calc R U P A 2
C20A C 0.8393(13) -0.1535(8) 0.1877(8) 0.081(4) Uani 0.63(2) 1 d G U P A 2
H20D H 0.9145 -0.1840 0.1776 0.122 Uiso 0.63(2) 1 calc R U P A 2
H20E H 0.7681 -0.1696 0.1568 0.122 Uiso 0.63(2) 1 calc R U P A 2
H20F H 0.8203 -0.1664 0.2326 0.122 Uiso 0.63(2) 1 calc R U P A 2
C21 C 0.7686(4) 0.1852(3) 0.31927(18) 0.0525(10) Uani 1 1 d . . . . .
H21 H 0.7709 0.1347 0.3432 0.063 Uiso 1 1 calc R U . . .
C22 C 0.7949(4) 0.2592(3) 0.3534(2) 0.0564(12) Uani 1 1 d . . . . .
H22 H 0.8151 0.2575 0.3995 0.068 Uiso 1 1 calc R U . . .
C23 C 0.7923(3) 0.3332(3) 0.3219(2) 0.0524(11) Uani 1 1 d . . . . .
C24 C 0.7619(3) 0.3334(3) 0.2525(2) 0.0491(10) Uani 1 1 d . . . . .
C25 C 0.7557(4) 0.4062(3) 0.2142(3) 0.0616(12) Uani 1 1 d . . . . .
H25 H 0.7712 0.4585 0.2347 0.074 Uiso 1 1 calc R U . . .
C26 C 0.7277(4) 0.4018(3) 0.1480(2) 0.0619(12) Uani 1 1 d . . . . .
H26 H 0.7249 0.4516 0.1233 0.074 Uiso 1 1 calc R U . . .
C27 C 0.7028(4) 0.3265(3) 0.1149(2) 0.0514(10) Uani 1 1 d D . . . .
C29 C 0.6499(4) 0.2407(3) 0.0189(2) 0.0675(13) Uani 1 1 d D . . . .
H29 H 0.6299 0.2334 -0.0269 0.081 Uiso 1 1 calc R U . B .
C30 C 0.6579(4) 0.1741(3) 0.0570(2) 0.0594(12) Uani 1 1 d . . . . .
H30 H 0.6432 0.1217 0.0366 0.071 Uiso 1 1 calc R U . . .
C31 C 0.7075(3) 0.2530(2) 0.15098(18) 0.0417(9) Uani 1 1 d . . . . .
C32 C 0.7375(3) 0.2566(3) 0.22134(18) 0.0424(9) Uani 1 1 d . . . . .
C33 C 0.8193(4) 0.4125(3) 0.3586(3) 0.0718(15) Uani 1 1 d . . . . .
H33A H 0.8199 0.4586 0.3274 0.108 Uiso 0.5 1 calc R U P . .
H33B H 0.9014 0.4087 0.3839 0.108 Uiso 0.5 1 calc R U P . .
H33C H 0.7540 0.4222 0.3885 0.108 Uiso 0.5 1 calc R U P . .
H33D H 0.8303 0.4010 0.4058 0.108 Uiso 0.5 1 calc R U P . .
H33E H 0.7489 0.4509 0.3493 0.108 Uiso 0.5 1 calc R U P . .
H33F H 0.8962 0.4374 0.3447 0.108 Uiso 0.5 1 calc R U P . .
C28 C 0.6699(18) 0.3227(6) 0.0435(4) 0.0643(16) Uani 0.721(13) 1 d . . P B -1
C34 C 0.6653(12) 0.3883(6) 0.0036(4) 0.098(4) Uani 0.721(13) 1 d . . P B -1
H34A H 0.6483 0.3810 -0.0424 0.117 Uiso 0.721(13) 1 calc R U P B -1
H34B H 0.6790 0.4424 0.0212 0.117 Uiso 0.721(13) 1 calc R U P B -1
C28A C 0.678(6) 0.3286(14) 0.0412(11) 0.0643(16) Uani 0.160(11) 1 d D . P B -2
H28A H 0.7546 0.3489 0.0215 0.077 Uiso 0.160(11) 1 calc R U P B -2
C34A C 0.569(5) 0.390(3) 0.0247(19) 0.098(4) Uani 0.160(11) 1 d D . P B -2
H34C H 0.5440 0.3883 -0.0226 0.146 Uiso 0.160(11) 1 calc R U P B -2
H34D H 0.5957 0.4457 0.0377 0.146 Uiso 0.160(11) 1 calc R U P B -2
H34E H 0.4970 0.3735 0.0486 0.146 Uiso 0.160(11) 1 calc R U P B -2
C28B C 0.661(7) 0.3294(14) 0.0425(12) 0.0643(16) Uani 0.119(11) 1 d D . P B -3
H28B H 0.5794 0.3594 0.0340 0.077 Uiso 0.119(11) 1 calc R U P B -3
C34B C 0.769(7) 0.377(4) 0.013(2) 0.098(4) Uani 0.119(11) 1 d D . P B -3
H34F H 0.8489 0.3500 0.0269 0.146 Uiso 0.119(11) 1 calc R U P B -3
H34G H 0.7705 0.4343 0.0297 0.146 Uiso 0.119(11) 1 calc R U P B -3
H34H H 0.7544 0.3772 -0.0345 0.146 Uiso 0.119(11) 1 calc R U P B -3

loop_
_atom_site_aniso_label
_atom_site_aniso_U_11
_atom_site_aniso_U_22
_atom_site_aniso_U_33
_atom_site_aniso_U_23
_atom_site_aniso_U_13
_atom_site_aniso_U_12
Yb1 0.03632(9) 0.04938(11) 0.04415(10) -0.01107(8) 0.00787(7) -0.00376(8)
N1 0.0420(17) 0.054(2) 0.0392(17) -0.0105(16) 0.0057(14) -0.0038(15)
N2 0.0432(18) 0.058(2) 0.0364(17) -0.0100(15) 0.0059(14) -0.0033(15)
C1 0.025(4) 0.054(7) 0.024(5) 0.004(4) -0.008(4) 0.000(4)
C2 0.033(4) 0.047(6) 0.041(6) -0.015(5) 0.005(4) -0.005(4)
C3 0.043(7) 0.087(10) 0.042(6) -0.030(7) 0.018(5) -0.028(7)
C4 0.055(9) 0.069(11) 0.142(19) -0.061(13) 0.045(11) -0.016(8)
C5 0.028(5) 0.043(9) 0.130(15) 0.012(8) 0.009(8) 0.010(5)
C6 0.047(6) 0.091(8) 0.087(8) -0.047(7) 0.019(5) -0.027(5)
C7 0.050(5) 0.163(14) 0.136(12) 0.095(11) 0.011(7) -0.008(7)
C8 0.092(10) 0.243(18) 0.086(9) -0.094(11) 0.051(7) -0.092(10)
C9 0.058(6) 0.082(7) 0.186(11) -0.021(7) 0.035(7) -0.003(5)
C10 0.056(5) 0.112(8) 0.115(7) 0.037(6) -0.018(5) -0.015(5)
C1A 0.022(5) 0.070(11) 0.032(5) 0.010(6) -0.006(4) -0.003(6)
C2A 0.027(5) 0.030(5) 0.034(6) -0.004(5) -0.001(4) -0.002(4)
C3A 0.033(5) 0.027(6) 0.035(5) -0.014(5) 0.012(4) -0.001(4)
C4A 0.033(6) 0.059(9) 0.043(7) 0.011(6) 0.011(5) 0.004(5)
C5A 0.041(6) 0.036(10) 0.077(11) 0.012(8) 0.013(6) 0.010(6)
C6A 0.074(7) 0.157(11) 0.085(7) 0.005(8) -0.014(6) -0.049(7)
C7A 0.070(8) 0.105(9) 0.143(11) -0.053(9) 0.022(8) -0.030(7)
C8A 0.043(5) 0.162(15) 0.152(13) 0.102(12) 0.013(8) 0.008(8)
C9A 0.070(9) 0.211(18) 0.086(10) -0.095(11) 0.043(7) -0.067(10)
C10A 0.057(5) 0.099(7) 0.147(9) 0.031(7) 0.011(6) 0.000(5)
C11 0.039(10) 0.046(10) 0.048(11) -0.008(7) 0.001(7) 0.004(7)
C12 0.025(7) 0.047(9) 0.051(10) -0.007(8) 0.008(7) -0.003(6)
C13 0.031(7) 0.043(10) 0.033(6) -0.005(7) 0.014(6) -0.005(6)
C14 0.034(7) 0.027(8) 0.033(9) 0.002(6) 0.005(6) 0.001(5)
C15 0.033(8) 0.063(11) 0.042(10) 0.004(7) 0.003(7) 0.001(8)
C16 0.052(9) 0.165(19) 0.058(7) 0.027(11) 0.013(6) 0.031(12)
C17 0.039(7) 0.113(12) 0.146(15) -0.063(11) 0.018(10) -0.019(9)
C18 0.059(11) 0.110(11) 0.119(12) 0.032(10) 0.050(10) 0.007(9)
C19 0.065(7) 0.104(14) 0.067(10) -0.039(8) 0.013(8) 0.012(10)
C20 0.058(9) 0.071(7) 0.144(15) 0.009(11) 0.020(10) 0.005(7)
C11A 0.031(5) 0.083(9) 0.042(7) 0.008(5) 0.006(4) -0.005(6)
C12A 0.039(5) 0.056(8) 0.055(6) -0.016(6) 0.009(5) -0.009(6)
C13A 0.040(6) 0.056(6) 0.073(9) -0.011(6) 0.019(6) -0.004(5)
C14A 0.043(5) 0.051(8) 0.035(4) 0.005(5) 0.011(4) 0.011(5)
C15A 0.031(4) 0.057(6) 0.049(7) -0.004(5) -0.002(4) 0.003(4)
C16A 0.052(6) 0.171(17) 0.058(5) 0.015(8) 0.003(4) 0.014(9)
C17A 0.042(5) 0.119(11) 0.145(12) -0.060(9) 0.009(8) -0.022(7)
C18A 0.058(8) 0.103(9) 0.119(11) 0.032(8) 0.040(8) 0.001(6)
C19A 0.069(5) 0.103(11) 0.053(6) -0.023(6) 0.012(5) 0.010(7)
C20A 0.053(6) 0.063(5) 0.128(12) 0.009(7) 0.014(7) 0.009(4)
C21 0.050(2) 0.073(3) 0.035(2) -0.011(2) 0.0036(17) 0.000(2)
C22 0.038(2) 0.088(4) 0.044(2) -0.021(2) 0.0067(18) -0.002(2)
C23 0.032(2) 0.066(3) 0.061(3) -0.031(2) 0.0121(19) -0.0063(19)
C24 0.0291(19) 0.058(3) 0.061(3) -0.017(2) 0.0091(17) -0.0043(18)
C25 0.049(3) 0.048(3) 0.088(4) -0.016(2) 0.010(2) -0.006(2)
C26 0.054(3) 0.055(3) 0.077(3) 0.006(2) 0.010(2) -0.004(2)
C27 0.041(2) 0.056(3) 0.058(3) -0.001(2) 0.0079(19) -0.0055(19)
C29 0.064(3) 0.096(4) 0.042(2) 0.003(3) 0.002(2) -0.012(3)
C30 0.064(3) 0.073(3) 0.042(2) -0.011(2) 0.006(2) -0.009(2)
C31 0.0303(19) 0.051(2) 0.044(2) -0.0098(18) 0.0075(16) -0.0038(17)
C32 0.0285(18) 0.056(3) 0.044(2) -0.0131(19) 0.0070(15) -0.0035(17)
C33 0.048(3) 0.082(4) 0.086(3) -0.048(3) 0.015(2) -0.014(2)
C28 0.056(4) 0.084(4) 0.053(3) 0.012(3) 0.004(2) -0.006(3)
C34 0.118(10) 0.100(6) 0.072(5) 0.023(5) -0.007(6) -0.011(7)
C28A 0.056(4) 0.084(4) 0.053(3) 0.012(3) 0.004(2) -0.006(3)
C34A 0.118(10) 0.100(6) 0.072(5) 0.023(5) -0.007(6) -0.011(7)
C28B 0.056(4) 0.084(4) 0.053(3) 0.012(3) 0.004(2) -0.006(3)
C34B 0.118(10) 0.100(6) 0.072(5) 0.023(5) -0.007(6) -0.011(7)

loop_
_atom_type_symbol
_atom_type_description
_atom_type_scat_dispersion_real
_atom_type_scat_dispersion_imag
_atom_type_scat_source
C C 0.0033 0.0016 'International Tables Vol C Tables 4.2.6.8 and 6.1.1.4'
H H 0.0000 0.0000 'International Tables Vol C Tables 4.2.6.8 and 6.1.1.4'
N N 0.0061 0.0033 'International Tables Vol C Tables 4.2.6.8 and 6.1.1.4'
Yb Yb -0.3850 5.5486 'International Tables Vol C Tables 4.2.6.8 and 6.1.1.4'

loop_
_geom_angle_atom_site_label_1
_geom_angle_atom_site_label_2
_geom_angle_atom_site_label_3
_geom_angle
N2 Yb1 N1 70.52(11)
N2 Yb1 C14A 95.4(2)
N1 Yb1 C14A 125.6(2)
N2 Yb1 C4 88.15(17)
N1 Yb1 C4 81.91(14)
N2 Yb1 C1 108.29(14)
N1 Yb1 C1 132.17(13)
C4 Yb1 C1 50.61(12)
N2 Yb1 C11 121.9(4)
N1 Yb1 C11 88.0(4)
C4 Yb1 C11 142.8(4)
C1 Yb1 C11 124.8(4)
N2 Yb1 C1A 89.12(16)
N1 Yb1 C1A 121.71(16)
C14A Yb1 C1A 109.8(3)
N2 Yb1 C2A 120.40(17)
N1 Yb1 C2A 133.46(14)
C14A Yb1 C2A 99.5(2)
C1A Yb1 C2A 31.70(10)
N2 Yb1 C5 83.46(14)
N1 Yb1 C5 107.74(15)
C4 Yb1 C5 29.67(7)
C1 Yb1 C5 30.43(8)
C11 Yb1 C5 154.0(4)
N2 Yb1 C13 81.1(4)
N1 Yb1 C13 102.0(4)
C4 Yb1 C13 166.5(4)
C1 Yb1 C13 125.5(4)
C11 Yb1 C13 50.7(5)
C5 Yb1 C13 139.5(4)
N2 Yb1 C3 117.71(18)
N1 Yb1 C3 85.46(14)
C4 Yb1 C3 30.63(8)
C1 Yb1 C3 51.60(13)
C11 Yb1 C3 113.2(4)
C5 Yb1 C3 50.02(12)
C13 Yb1 C3 161.2(4)
N2 Yb1 C3A 132.35(14)
N1 Yb1 C3A 104.73(16)
C14A Yb1 C3A 120.9(2)
C1A Yb1 C3A 51.86(15)
C2A Yb1 C3A 31.96(10)
C21 N1 C32 117.5(4)
C21 N1 Yb1 126.0(3)
C32 N1 Yb1 116.4(2)
C31 N2 C30 114.7(4)
C31 N2 Yb1 119.8(2)
C30 N2 Yb1 125.5(3)
C5 C1 C2 108.7
C5 C1 C6 137.3
C2 C1 C6 113.5
C5 C1 Yb1 75.24(18)
C2 C1 Yb1 75.14(19)
C6 C1 Yb1 121.93(16)
C1 C2 C3 102.9
C1 C2 C7 136.7
C3 C2 C7 119.2
C1 C2 Yb1 72.88(17)
C3 C2 Yb1 73.31(16)
C7 C2 Yb1 126.66(17)
C4 C3 C2 108.5
C4 C3 C8 118.4
C2 C3 C8 132.9
C4 C3 Yb1 73.93(19)
C2 C3 Yb1 74.33(17)
C8 C3 Yb1 122.38(16)
C5 C4 C3 109.2
C5 C4 C9 115.1
C3 C4 C9 135.5
C5 C4 Yb1 75.75(17)
C3 C4 Yb1 75.4(2)
C9 C4 Yb1 118.69(19)
C4 C5 C1 110.7
C4 C5 C10 134.7
C1 C5 C10 114.5
C4 C5 Yb1 74.58(17)
C1 C5 Yb1 74.33(19)
C10 C5 Yb1 120.48(19)
C1 C6 H6A 109.5
C1 C6 H6B 109.5
H6A C6 H6B 109.5
C1 C6 H6C 109.5
H6A C6 H6C 109.5
H6B C6 H6C 109.5
C2 C7 H7A 109.5
C2 C7 H7B 109.5
H7A C7 H7B 109.5
C2 C7 H7C 109.5
H7A C7 H7C 109.5
H7B C7 H7C 109.5
C3 C8 H8A 109.5
C3 C8 H8B 109.5
H8A C8 H8B 109.5
C3 C8 H8C 109.5
H8A C8 H8C 109.5
H8B C8 H8C 109.5
C4 C9 H9A 109.5
C4 C9 H9B 109.5
H9A C9 H9B 109.5
C4 C9 H9C 109.5
H9A C9 H9C 109.5
H9B C9 H9C 109.5
C5 C10 H10A 109.5
C5 C10 H10B 109.5
H10A C10 H10B 109.5
C5 C10 H10C 109.5
H10A C10 H10C 109.5
H10B C10 H10C 109.5
C5A C1A C2A 109.1
C5A C1A C6A 128.2
C2A C1A C6A 122.5
C5A C1A Yb1 76.72(19)
C2A C1A Yb1 74.2(2)
C6A C1A Yb1 120.1(2)
C1A C2A C3A 105.9
C1A C2A C7A 125.6
C3A C2A C7A 127.5
C1A C2A Yb1 74.1(2)
C3A C2A Yb1 74.3(2)
C7A C2A Yb1 125.51(18)
C2A C3A C4A 106.4
C2A C3A C8A 122.8
C4A C3A C8A 130.4
C2A C3A Yb1 73.7(2)
C4A C3A Yb1 75.97(19)
C8A C3A Yb1 122.1(2)
C5A C4A C3A 108.4
C5A C4A C9A 126.6
C3A C4A C9A 124.5
C5A C4A Yb1 74.8(2)
C3A C4A Yb1 72.4(2)
C9A C4A Yb1 125.37(19)
C4A C5A C1A 110.3
C4A C5A C10A 128.9
C1A C5A C10A 120.7
C4A C5A Yb1 75.7(2)
C1A C5A Yb1 73.14(19)
C10A C5A Yb1 121.7(2)
C1A C6A H6A1 109.5
C1A C6A H6A2 109.5
H6A1 C6A H6A2 109.5
C1A C6A H6A3 109.5
H6A1 C6A H6A3 109.5
H6A2 C6A H6A3 109.5
C2A C7A H7A1 109.5
C2A C7A H7A2 109.5
H7A1 C7A H7A2 109.5
C2A C7A H7A3 109.5
H7A1 C7A H7A3 109.5
H7A2 C7A H7A3 109.5
C3A C8A H8A1 109.5
C3A C8A H8A2 109.5
H8A1 C8A H8A2 109.5
C3A C8A H8A3 109.5
H8A1 C8A H8A3 109.5
H8A2 C8A H8A3 109.5
C4A C9A H9A1 109.5
C4A C9A H9A2 109.5
H9A1 C9A H9A2 109.5
C4A C9A H9A3 109.5
H9A1 C9A H9A3 109.5
H9A2 C9A H9A3 109.5
C5A C10A H10D 109.5
C5A C10A H10E 109.5
H10D C10A H10E 109.5
C5A C10A H10F 109.5
H10D C10A H10F 109.5
H10E C10A H10F 109.5
C15 C11 C12 110.8
C15 C11 C16 119.5
C12 C11 C16 129.5
C15 C11 Yb1 76.4(6)
C12 C11 Yb1 75.1(6)
C16 C11 Yb1 119.5(6)
C13 C12 C11 104.8
C13 C12 C17 132.3
C11 C12 C17 122.5
C13 C12 Yb1 74.1(6)
C11 C12 Yb1 73.3(5)
C17 C12 Yb1 122.8(6)
C12 C13 C14 109.8
C12 C13 C18 118.8
C14 C13 C18 131.2
C12 C13 Yb1 75.0(6)
C14 C13 Yb1 75.2(6)
C18 C13 Yb1 120.8(5)
C15 C14 C13 106.9
C15 C14 C19 134.4
C13 C14 C19 118.5
C15 C14 Yb1 75.0(6)
C13 C14 Yb1 73.1(6)
C19 C14 Yb1 120.2(6)
C14 C15 C11 107.7
C14 C15 C20 120.0
C11 C15 C20 130.6
C14 C15 Yb1 74.5(6)
C11 C15 Yb1 72.9(6)
C20 C15 Yb1 129.9(6)
C11 C16 H16A 109.5
C11 C16 H16B 109.5
H16A C16 H16B 109.5
C11 C16 H16C 109.5
H16A C16 H16C 109.5
H16B C16 H16C 109.5
C12 C17 H17A 109.5
C12 C17 H17B 109.5
H17A C17 H17B 109.5
C12 C17 H17C 109.5
H17A C17 H17C 109.5
H17B C17 H17C 109.5
C13 C18 H18A 109.5
C13 C18 H18B 109.5
H18A C18 H18B 109.5
C13 C18 H18C 109.5
H18A C18 H18C 109.5
H18B C18 H18C 109.5
C14 C19 H19A 109.5
C14 C19 H19B 109.5
H19A C19 H19B 109.5
C14 C19 H19C 109.5
H19A C19 H19C 109.5
H19B C19 H19C 109.5
C15 C20 H20A 109.5
C15 C20 H20B 109.5
H20A C20 H20B 109.5
C15 C20 H20C 109.5
H20A C20 H20C 109.5
H20B C20 H20C 109.5
C12A C11A C15A 106.5
C12A C11A C16A 122.5
C15A C11A C16A 130.8
C12A C11A Yb1 75.2(4)
C15A C11A Yb1 73.6(4)
C16A C11A Yb1 120.2(4)
C11A C12A C13A 110.0
C11A C12A C17A 132.5
C13A C12A C17A 117.2
C11A C12A Yb1 74.1(3)
C13A C12A Yb1 74.4(4)
C17A C12A Yb1 122.5(3)
C14A C13A C12A 107.4
C14A C13A C18A 121.0
C12A C13A C18A 131.4
C14A C13A Yb1 72.3(3)
C12A C13A Yb1 74.8(4)
C18A C13A Yb1 123.0(3)
C13A C14A C15A 107.5
C13A C14A C19A 130.9
C15A C14A C19A 120.6
C13A C14A Yb1 76.6(4)
C15A C14A Yb1 75.1(3)
C19A C14A Yb1 122.7(4)
C11A C15A C14A 108.5
C11A C15A C20A 119.6
C14A C15A C20A 130.3
C11A C15A Yb1 75.2(4)
C14A C15A Yb1 73.2(4)
C20A C15A Yb1 129.0(4)
C11A C16A H16D 109.5
C11A C16A H16E 109.5
H16D C16A H16E 109.5
C11A C16A H16F 109.5
H16D C16A H16F 109.5
H16E C16A H16F 109.5
C12A C17A H17D 109.5
C12A C17A H17E 109.5
H17D C17A H17E 109.5
C12A C17A H17F 109.5
H17D C17A H17F 109.5
H17E C17A H17F 109.5
C13A C18A H18D 109.5
C13A C18A H18E 109.5
H18D C18A H18E 109.5
C13A C18A H18F 109.5
H18D C18A H18F 109.5
H18E C18A H18F 109.5
C14A C19A H19D 109.5
C14A C19A H19E 109.5
H19D C19A H19E 109.5
C14A C19A H19F 109.5
H19D C19A H19F 109.5
H19E C19A H19F 109.5
C15A C20A H20D 109.5
C15A C20A H20E 109.5
H20D C20A H20E 109.5
C15A C20A H20F 109.5
H20D C20A H20F 109.5
H20E C20A H20F 109.5
N1 C21 C22 122.6(4)
N1 C21 H21 118.7
C22 C21 H21 118.7
C23 C22 C21 121.4(4)
C23 C22 H22 119.3
C21 C22 H22 119.3
C22 C23 C24 117.8(4)
C22 C23 C33 121.3(4)
C24 C23 C33 120.9(4)
C32 C24 C25 119.0(4)
C32 C24 C23 117.7(4)
C25 C24 C23 123.2(4)
C26 C25 C24 120.2(4)
C26 C25 H25 119.9
C24 C25 H25 119.9
C25 C26 C27 122.7(4)
C25 C26 H26 118.6
C27 C26 H26 118.6
C31 C27 C26 118.9(4)
C31 C27 C28 118.9(5)
C26 C27 C28 122.2(5)
C31 C27 C28A 122.8(9)
C26 C27 C28A 118.2(9)
C31 C27 C28B 122.6(10)
C26 C27 C28B 118.3(9)
C30 C29 C28 123.1(5)
C30 C29 C28A 125.7(9)
C30 C29 C28B 125.6(10)
C30 C29 H29 118.5
C28 C29 H29 118.5
C28A C29 H29 115.7
C28B C29 H29 115.8
C29 C30 N2 124.9(4)
C29 C30 H30 117.6
N2 C30 H30 117.6
N2 C31 C27 124.7(3)
N2 C31 C32 116.2(3)
C27 C31 C32 119.1(4)
N2 C31 Yb1 38.16(18)
C27 C31 Yb1 162.8(3)
C32 C31 Yb1 78.1(2)
N1 C32 C24 123.1(4)
N1 C32 C31 116.9(3)
C24 C32 C31 120.1(4)
C23 C33 H33A 109.5
C23 C33 H33B 109.5
H33A C33 H33B 109.5
C23 C33 H33C 109.5
H33A C33 H33C 109.5
H33B C33 H33C 109.5
C23 C33 H33D 109.5
H33A C33 H33D 141.1
H33B C33 H33D 56.3
H33C C33 H33D 56.3
C23 C33 H33E 109.5
H33A C33 H33E 56.3
H33B C33 H33E 141.1
H33C C33 H33E 56.3
H33D C33 H33E 109.5
C23 C33 H33F 109.5
H33A C33 H33F 56.3
H33B C33 H33F 56.3
H33C C33 H33F 141.1
H33D C33 H33F 109.5
H33E C33 H33F 109.5
C34 C28 C29 121.6(8)
C34 C28 C27 124.5(8)
C29 C28 C27 113.8(7)
C28 C34 H34A 120.0
C28 C34 H34B 120.0
H34A C34 H34B 120.0
C27 C28A C29 107.0(16)
C27 C28A C34A 107(3)
C29 C28A C34A 114(4)
C27 C28A H28A 109.5
C29 C28A H28A 109.5
C34A C28A H28A 109.5
C28A C34A H34C 109.5
C28A C34A H34D 109.5
H34C C34A H34D 109.5
C28A C34A H34E 109.5
H34C C34A H34E 109.5
H34D C34A H34E 109.5
C27 C28B C29 106.9(16)
C27 C28B C34B 103(3)
C29 C28B C34B 113(4)
C27 C28B H28B 111.1
C29 C28B H28B 111.1
C34B C28B H28B 111.1
C28B C34B H34F 109.5
C28B C34B H34G 109.5
H34F C34B H34G 109.5
C28B C34B H34H 109.5
H34F C34B H34H 109.5
H34G C34B H34H 109.5

loop_
_geom_bond_atom_site_label_1
_geom_bond_atom_site_label_2
_geom_bond_distance
Yb1 N2 2.268(3)
Yb1 N1 2.362(3)
Yb1 C14A 2.584(11)
Yb1 C4 2.590(5)
Yb1 C1 2.592(6)
Yb1 C11 2.59(2)
Yb1 C1A 2.600(5)
Yb1 C2A 2.600(7)
Yb1 C5 2.604(5)
Yb1 C13 2.60(2)
Yb1 C3 2.608(6)
Yb1 C3A 2.608(8)
N1 C21 1.332(4)
N1 C32 1.368(5)
N2 C31 1.376(5)
N2 C30 1.387(5)
C1 C5 1.364(3)
C1 C2 1.437(3)
C1 C6 1.548(3)
C2 C3 1.457(3)
C2 C7 1.501(3)
C3 C4 1.373(3)
C3 C8 1.541(3)
C4 C5 1.330(3)
C4 C9 1.560(3)
C5 C10 1.579(3)
C6 H6A 0.9800
C6 H6B 0.9800
C6 H6C 0.9800
C7 H7A 0.9800
C7 H7B 0.9800
C7 H7C 0.9800
C8 H8A 0.9800
C8 H8B 0.9800
C8 H8C 0.9800
C9 H9A 0.9800
C9 H9B 0.9800
C9 H9C 0.9800
C10 H10A 0.9800
C10 H10B 0.9800
C10 H10C 0.9800
C1A C5A 1.364(3)
C1A C2A 1.420(3)
C1A C6A 1.570(4)
C2A C3A 1.434(3)
C2A C7A 1.504(4)
C3A C4A 1.436(3)
C3A C8A 1.482(4)
C4A C5A 1.350(3)
C4A C9A 1.488(4)
C5A C10A 1.475(3)
C6A H6A1 0.9800
C6A H6A2 0.9800
C6A H6A3 0.9800
C7A H7A1 0.9800
C7A H7A2 0.9800
C7A H7A3 0.9800
C8A H8A1 0.9800
C8A H8A2 0.9800
C8A H8A3 0.9800
C9A H9A1 0.9800
C9A H9A2 0.9800
C9A H9A3 0.9800
C10A H10D 0.9800
C10A H10E 0.9800
C10A H10F 0.9800
C11 C15 1.386(10)
C11 C12 1.417(10)
C11 C16 1.512(11)
C12 C13 1.393(10)
C12 C17 1.495(11)
C13 C14 1.433(10)
C13 C18 1.538(11)
C14 C15 1.386(10)
C14 C19 1.524(11)
C15 C20 1.517(11)
C16 H16A 0.9800
C16 H16B 0.9800
C16 H16C 0.9800
C17 H17A 0.9800
C17 H17B 0.9800
C17 H17C 0.9800
C18 H18A 0.9800
C18 H18B 0.9800
C18 H18C 0.9800
C19 H19A 0.9800
C19 H19B 0.9800
C19 H19C 0.9800
C20 H20A 0.9800
C20 H20B 0.9800
C20 H20C 0.9800
C11A C12A 1.393(6)
C11A C15A 1.410(6)
C11A C16A 1.547(6)
C12A C13A 1.401(6)
C12A C17A 1.546(6)
C13A C14A 1.399(6)
C13A C18A 1.506(6)
C14A C15A 1.419(6)
C14A C19A 1.525(6)
C15A C20A 1.522(6)
C16A H16D 0.9800
C16A H16E 0.9800
C16A H16F 0.9800
C17A H17D 0.9800
C17A H17E 0.9800
C17A H17F 0.9800
C18A H18D 0.9800
C18A H18E 0.9800
C18A H18F 0.9800
C19A H19D 0.9800
C19A H19E 0.9800
C19A H19F 0.9800
C20A H20D 0.9800
C20A H20E 0.9800
C20A H20F 0.9800
C21 C22 1.398(6)
C21 H21 0.9500
C22 C23 1.357(6)
C22 H22 0.9500
C23 C24 1.428(6)
C23 C33 1.498(6)
C24 C32 1.407(5)
C24 C25 1.410(6)
C25 C26 1.362(7)
C25 H25 0.9500
C26 C27 1.404(6)
C26 H26 0.9500
C27 C31 1.396(6)
C27 C28 1.473(10)
C27 C28A 1.51(2)
C27 C28B 1.51(2)
C29 C30 1.325(6)
C29 C28 1.424(11)
C29 C28A 1.51(2)
C29 C28B 1.51(2)
C29 H29 0.9500
C30 H30 0.9500
C31 C32 1.447(5)
C33 H33A 0.9800
C33 H33B 0.9800
C33 H33C 0.9800
C33 H33D 0.9800
C33 H33E 0.9800
C33 H33F 0.9800
C28 C34 1.336(12)
C34 H34A 0.9500
C34 H34B 0.9500
C28A C34A 1.54(2)
C28A H28A 1.0000
C34A H34C 0.9800
C34A H34D 0.9800
C34A H34E 0.9800
C28B C34B 1.54(2)
C28B H28B 1.0000
C34B H34F 0.9800
C34B H34G 0.9800
C34B H34H 0.9800

loop_
_geom_torsion_atom_site_label_1
_geom_torsion_atom_site_label_2
_geom_torsion_atom_site_label_3
_geom_torsion_atom_site_label_4
_geom_torsion
C5 C1 C2 C3 -0.7
C6 C1 C2 C3 -173.5
Yb1 C1 C2 C3 67.73(17)
C5 C1 C2 C7 165.9
C6 C1 C2 C7 -7.0
Yb1 C1 C2 C7 -125.75(17)
C5 C1 C2 Yb1 -68.40(17)
C6 C1 C2 Yb1 118.77(17)
C1 C2 C3 C4 -0.8
C7 C2 C3 C4 -170.2
Yb1 C2 C3 C4 66.63(18)
C1 C2 C3 C8 172.7
C7 C2 C3 C8 3.2
Yb1 C2 C3 C8 -119.91(18)
C1 C2 C3 Yb1 -67.42(18)
C7 C2 C3 Yb1 123.12(18)
C2 C3 C4 C5 2.0
C8 C3 C4 C5 -172.5
Yb1 C3 C4 C5 68.91(17)
C2 C3 C4 C9 176.8
C8 C3 C4 C9 2.2
Yb1 C3 C4 C9 -116.30(17)
C2 C3 C4 Yb1 -66.90(17)
C8 C3 C4 Yb1 118.55(17)
C3 C4 C5 C1 -2.5
C9 C4 C5 C1 -178.5
Yb1 C4 C5 C1 66.2(2)
C3 C4 C5 C10 173.4
C9 C4 C5 C10 -2.5
Yb1 C4 C5 C10 -117.9(2)
C3 C4 C5 Yb1 -68.7(2)
C9 C4 C5 Yb1 115.3(2)
C2 C1 C5 C4 2.0
C6 C1 C5 C4 172.3
Yb1 C1 C5 C4 -66.37(19)
C2 C1 C5 C10 -174.9
C6 C1 C5 C10 -4.6
Yb1 C1 C5 C10 116.82(19)
C2 C1 C5 Yb1 68.33(18)
C6 C1 C5 Yb1 -121.38(19)
C5A C1A C2A C3A -1.3
C6A C1A C2A C3A -175.9
Yb1 C1A C2A C3A 68.1(2)
C5A C1A C2A C7A 167.9
C6A C1A C2A C7A -6.7
Yb1 C1A C2A C7A -122.6(2)
C5A C1A C2A Yb1 -69.5(2)
C6A C1A C2A Yb1 116.0(2)
C1A C2A C3A C4A 1.6
C7A C2A C3A C4A -167.4
Yb1 C2A C3A C4A 69.6(2)
C1A C2A C3A C8A 173.9
C7A C2A C3A C8A 5.0
Yb1 C2A C3A C8A -118.1(2)
C1A C2A C3A Yb1 -68.0(2)
C7A C2A C3A Yb1 123.0(2)
C2A C3A C4A C5A -1.3
C8A C3A C4A C5A -172.9
Yb1 C3A C4A C5A 66.7(2)
C2A C3A C4A C9A 170.8
C8A C3A C4A C9A -0.8
Yb1 C3A C4A C9A -121.2(2)
C2A C3A C4A Yb1 -68.0(2)
C8A C3A C4A Yb1 120.5(2)
C3A C4A C5A C1A 0.5
C9A C4A C5A C1A -171.4
Yb1 C4A C5A C1A 65.6(2)
C3A C4A C5A C10A 175.5
C9A C4A C5A C10A 3.6
Yb1 C4A C5A C10A -119.4(2)
C3A C4A C5A Yb1 -65.1(2)
C9A C4A C5A Yb1 123.0(2)
C2A C1A C5A C4A 0.5
C6A C1A C5A C4A 174.7
Yb1 C1A C5A C4A -67.2(2)
C2A C1A C5A C10A -174.9
C6A C1A C5A C10A -0.7
Yb1 C1A C5A C10A 117.3(2)
C2A C1A C5A Yb1 67.8(2)
C6A C1A C5A Yb1 -118.1(2)
C15 C11 C12 C13 0.8
C16 C11 C12 C13 175.8
Yb1 C11 C12 C13 -68.0(6)
C15 C11 C12 C17 -172.5
C16 C11 C12 C17 2.5
Yb1 C11 C12 C17 118.7(6)
C15 C11 C12 Yb1 68.8(6)
C16 C11 C12 Yb1 -116.2(6)
C11 C12 C13 C14 -0.3
C17 C12 C13 C14 172.1
Yb1 C12 C13 C14 -67.8(6)
C11 C12 C13 C18 -175.4
C17 C12 C13 C18 -3.0
Yb1 C12 C13 C18 117.2(6)
C11 C12 C13 Yb1 67.5(6)
C17 C12 C13 Yb1 -120.2(6)
C12 C13 C14 C15 -0.3
C18 C13 C14 C15 173.9
Yb1 C13 C14 C15 -67.9(6)
C12 C13 C14 C19 -176.7
C18 C13 C14 C19 -2.5
Yb1 C13 C14 C19 115.6(6)
C12 C13 C14 Yb1 67.6(6)
C18 C13 C14 Yb1 -118.1(6)
C13 C14 C15 C11 0.8
C19 C14 C15 C11 176.4
Yb1 C14 C15 C11 -65.9(6)
C13 C14 C15 C20 -165.8
C19 C14 C15 C20 9.8
Yb1 C14 C15 C20 127.5(6)
C13 C14 C15 Yb1 66.6(6)
C19 C14 C15 Yb1 -117.7(6)
C12 C11 C15 C14 -1.0
C16 C11 C15 C14 -176.6
Yb1 C11 C15 C14 67.0(6)
C12 C11 C15 C20 163.7
C16 C11 C15 C20 -11.9
Yb1 C11 C15 C20 -128.3(6)
C12 C11 C15 Yb1 -68.0(6)
C16 C11 C15 Yb1 116.5(6)
C15A C11A C12A C13A 1.0
C16A C11A C12A C13A 176.9
Yb1 C11A C12A C13A -66.4(4)
C15A C11A C12A C17A -172.7
C16A C11A C12A C17A 3.2
Yb1 C11A C12A C17A 119.9(4)
C15A C11A C12A Yb1 67.4(4)
C16A C11A C12A Yb1 -116.7(4)
C11A C12A C13A C14A 0.7
C17A C12A C13A C14A 175.5
Yb1 C12A C13A C14A -65.5(3)
C11A C12A C13A C18A -172.9
C17A C12A C13A C18A 1.9
Yb1 C12A C13A C18A 120.8(3)
C11A C12A C13A Yb1 66.2(3)
C17A C12A C13A Yb1 -119.0(3)
C12A C13A C14A C15A -2.2
C18A C13A C14A C15A 172.3
Yb1 C13A C14A C15A -69.4(4)
C12A C13A C14A C19A -170.9
C18A C13A C14A C19A 3.6
Yb1 C13A C14A C19A 121.9(4)
C12A C13A C14A Yb1 67.2(4)
C18A C13A C14A Yb1 -118.4(4)
C12A C11A C15A C14A -2.4
C16A C11A C15A C14A -177.8
Yb1 C11A C15A C14A 66.2(4)
C12A C11A C15A C20A 164.6
C16A C11A C15A C20A -10.8
Yb1 C11A C15A C20A -126.8(4)
C12A C11A C15A Yb1 -68.6(4)
C16A C11A C15A Yb1 116.0(4)
C13A C14A C15A C11A 2.9
C19A C14A C15A C11A 172.9
Yb1 C14A C15A C11A -67.6(4)
C13A C14A C15A C20A -162.2
C19A C14A C15A C20A 7.8
Yb1 C14A C15A C20A 127.3(4)
C13A C14A C15A Yb1 70.4(4)
C19A C14A C15A Yb1 -119.5(4)
C32 N1 C21 C22 0.0(5)
Yb1 N1 C21 C22 176.0(3)
N1 C21 C22 C23 0.4(6)
C21 C22 C23 C24 -0.1(6)
C21 C22 C23 C33 179.3(4)
C22 C23 C24 C32 -0.4(5)
C33 C23 C24 C32 -179.9(3)
C22 C23 C24 C25 179.8(4)
C33 C23 C24 C25 0.4(6)
C32 C24 C25 C26 -0.6(6)
C23 C24 C25 C26 179.1(4)
C24 C25 C26 C27 0.6(7)
C25 C26 C27 C31 -0.4(6)
C25 C26 C27 C28 178.7(10)
C25 C26 C27 C28A -178(3)
C25 C26 C27 C28B 175(3)
C28 C29 C30 N2 0.1(12)
C28A C29 C30 N2 4(3)
C28B C29 C30 N2 -4(3)
C31 N2 C30 C29 -0.7(6)
Yb1 N2 C30 C29 -178.0(4)
C30 N2 C31 C27 -0.1(5)
Yb1 N2 C31 C27 177.4(3)
C30 N2 C31 C32 -179.8(3)
Yb1 N2 C31 C32 -2.4(4)
C30 N2 C31 Yb1 -177.4(4)
C26 C27 C31 N2 -179.5(4)
C28 C27 C31 N2 1.4(10)
C28A C27 C31 N2 -3(3)
C28B C27 C31 N2 6(3)
C26 C27 C31 C32 0.2(5)
C28 C27 C31 C32 -178.9(9)
C28A C27 C31 C32 177(3)
C28B C27 C31 C32 -174(3)
C26 C27 C31 Yb1 -174.0(7)
C28 C27 C31 Yb1 6.9(14)
C28A C27 C31 Yb1 3(3)
C28B C27 C31 Yb1 11(3)
C21 N1 C32 C24 -0.6(5)
Yb1 N1 C32 C24 -177.0(3)
C21 N1 C32 C31 179.5(3)
Yb1 N1 C32 C31 3.2(4)
C25 C24 C32 N1 -179.4(4)
C23 C24 C32 N1 0.8(5)
C25 C24 C32 C31 0.4(5)
C23 C24 C32 C31 -179.3(3)
N2 C31 C32 N1 -0.6(5)
C27 C31 C32 N1 179.6(3)
Yb1 C31 C32 N1 -2.1(3)
N2 C31 C32 C24 179.5(3)
C27 C31 C32 C24 -0.2(5)
Yb1 C31 C32 C24 178.0(3)
C30 C29 C28 C34 177.8(14)
C28A C29 C28 C34 49(26)
C28B C29 C28 C34 -57(28)
C30 C29 C28 C27 1.2(18)
C28A C29 C28 C27 -127(28)
C28B C29 C28 C27 126(30)
C31 C27 C28 C34 -178.3(15)
C26 C27 C28 C34 3(2)
C28A C27 C28 C34 -38(25)
C28B C27 C28 C34 46(27)
C31 C27 C28 C29 -1.8(17)
C26 C27 C28 C29 179.1(8)
C28A C27 C28 C29 139(27)
C28B C27 C28 C29 -138(29)
C31 C27 C28A C29 5(5)
C26 C27 C28A C29 -178(2)
C28 C27 C28A C29 -36(23)
C28B C27 C28A C29 -86(10)
C31 C27 C28A C34A 128(2)
C26 C27 C28A C34A -55(4)
C28 C27 C28A C34A 86(28)
C28B C27 C28A C34A 37(9)
C30 C29 C28A C27 -6(5)
C28 C29 C28A C27 48(24)
C28B C29 C28A C27 86(10)
C30 C29 C28A C34A -124(2)
C28 C29 C28A C34A -70(28)
C28B C29 C28A C34A -33(9)
C31 C27 C28B C29 -9(6)
C26 C27 C28B C29 176(2)
C28 C27 C28B C29 37(25)
C28A C27 C28B C29 85(10)
C31 C27 C28B C34B -128(3)
C26 C27 C28B C34B 57(4)
C28 C27 C28B C34B -82(29)
C28A C27 C28B C34B -35(10)
C30 C29 C28B C27 9(6)
C28 C29 C28B C27 -49(26)
C28A C29 C28B C27 -85(10)
C30 C29 C28B C34B 122(3)
C28 C29 C28B C34B 64(30)
C28A C29 C28B C34B 28(9)

loop_
_platon_squeeze_void_nr
_platon_squeeze_void_average_x
_platon_squeeze_void_average_y
_platon_squeeze_void_average_z
_platon_squeeze_void_volume
_platon_squeeze_void_count_electrons
_platon_squeeze_void_content
1 0.000 0.000 0.500 406 103 ' '
2 0.000 0.500 1.000 406 103 ' '
